data_2103834
loop_
_publ_author_name
'Bowes, Katharine F.'
'Ferguson, George'
'Lough, Alan J.'
'Glidewell, Christopher'

_publ_section_title
;
 Salts of maleic and fumaric acids with organic polyamines: comparison
 of isomeric acids as building blocks in supramolecular chemistry
;
_journal_issue 1
_journal_name_full 'Acta Crystallographica Section B'
_journal_page_first 100
_journal_page_last 117
_journal_paper_doi 10.1107/S0108768102020219
_journal_volume 59
_journal_year 2003
_chemical_formula_moiety 'C10 H10 N3, C4 H3 O4'
_chemical_formula_sum 'C14 H13 N3 O4'
_chemical_formula_weight 287.27
_chemical_name_systematic
;
2,2'-Dipyridylamine--fumaric acid (1/1)
;
_space_group_IT_number 2
_symmetry_cell_setting triclinic
_symmetry_space_group_name_Hall '-P 1'
_symmetry_space_group_name_H-M 'P -1'
_atom_sites_solution_hydrogens geom
_atom_sites_solution_primary direct
_atom_sites_solution_secondary difmap
_cell_angle_alpha 106.257(3)
_cell_angle_beta 109.127(3)
_cell_angle_gamma 98.662(2)
_cell_formula_units_Z 2
_cell_length_a 8.0021(4)
_cell_length_b 8.7178(4)
_cell_length_c 10.8497(4)
_cell_measurement_reflns_used 3020
_cell_measurement_temperature 150.0(10)
_cell_measurement_theta_max 27.44
_cell_measurement_theta_min 2.67
_cell_volume 661.55(6)
_computing_cell_refinement 'DENZO-SMN (Otwinowski & Minor, 1997)'
_computing_data_collection 'Kappa-CCD server software (Nonius, 1997)'
_computing_data_reduction 'DENZO-SMN (Otwinowski & Minor, 1997)'
_computing_molecular_graphics 'PLATON (Spek, 2002)'
_computing_publication_material 'SHELXL-97 (Sheldrick, 1997a) and PRPKAPPA (Ferguson, 1999)'
_computing_structure_refinement 'SHELXL-97 (Sheldrick, 1997a)'
_computing_structure_solution 'SHELXS-97 (Sheldrick, 1997b)'
_diffrn_ambient_temperature 150.0(10)
_diffrn_measured_fraction_theta_full 0.998
_diffrn_measured_fraction_theta_max 0.998
_diffrn_measurement_device_type Kappa-CCD
_diffrn_measurement_method '\f scans, and \w scans with \k offsets'
_diffrn_radiation_monochromator graphite
_diffrn_radiation_source 'fine-focus sealed X-ray tube'
_diffrn_radiation_type 'Mo K\a'
_diffrn_radiation_wavelength 0.71073
_diffrn_reflns_av_R_equivalents 0.067
_diffrn_reflns_av_sigmaI/netI 0.0675
_diffrn_reflns_limit_h_max 10
_diffrn_reflns_limit_h_min -10
_diffrn_reflns_limit_k_max 11
_diffrn_reflns_limit_k_min -11
_diffrn_reflns_limit_l_max 14
_diffrn_reflns_limit_l_min -14
_diffrn_reflns_number 9473
_diffrn_reflns_theta_full 27.44
_diffrn_reflns_theta_max 27.44
_diffrn_reflns_theta_min 2.67
_diffrn_standards_decay_% 0
_exptl_absorpt_coefficient_mu 0.108
_exptl_absorpt_correction_T_max 0.989
_exptl_absorpt_correction_T_min 0.889
_exptl_absorpt_correction_type multi-scan
_exptl_absorpt_process_details 'DENZO-SMN (Otwinowski & Minor, 1997)'
_exptl_crystal_colour colourless
_exptl_crystal_density_diffrn 1.442
_exptl_crystal_density_method 'not measured'
_exptl_crystal_description plate
_exptl_crystal_F_000 300
_exptl_crystal_size_max 0.30
_exptl_crystal_size_mid 0.14
_exptl_crystal_size_min 0.08
_refine_diff_density_max 0.313
_refine_diff_density_min -0.276
_refine_ls_extinction_coef 0.021(5)
_refine_ls_extinction_expression Fc^*^=kFc[1+0.001xFc^2^\l^3^/sin(2\q)]^-1/4^
_refine_ls_extinction_method SHELXL
_refine_ls_goodness_of_fit_ref 1.049
_refine_ls_hydrogen_treatment constr
_refine_ls_matrix_type full
_refine_ls_number_parameters 192
_refine_ls_number_reflns 3020
_refine_ls_number_restraints 0
_refine_ls_restrained_S_all 1.049
_refine_ls_R_factor_all 0.0800
_refine_ls_R_factor_gt 0.0455
_refine_ls_shift/su_max 0.000
_refine_ls_shift/su_mean 0.000
_refine_ls_structure_factor_coef Fsqd
_refine_ls_weighting_details 'w=1/[\s^2^(Fo^2^)+(0.0572P)^2^+0.0370P] where P=(Fo^2^+2Fc^2^)/3'
_refine_ls_weighting_scheme calc
_refine_ls_wR_factor_gt 0.1125
_refine_ls_wR_factor_ref 0.1298
_reflns_number_gt 2028
_reflns_number_total 3020
_reflns_threshold_expression >2\s(I)
_cod_data_source_file na0143.cif
_cod_data_source_block III
_cod_depositor_comments
;
The following automatic conversions were performed:
'_exptl_absorpt_correction_type' value 'Multi-scan' changed to
'multi-scan' according to
'/home/saulius/struct/CIF-dictionaries/cif_core.dic' dictionary named
'cif_core.dic' version 2.4.1 from 2010-06-29.

Automatic conversion script
Id: cif_fix_enum 1527 2010-12-29 10:47:43Z saulius 

The following automatic conversions were performed:

'_exptl_absorpt_correction_type' value 'Multi-scan' changed to
'multi-scan' according to
/home/saulius/struct/CIF-dictionaries/cif_core.dic dictionary named
'cif_core.dic' version 2.4.1 from 2010-06-29.

Automatic conversion script
Id: cif_fix_values 1715 2011-07-08 13:25:40Z adriana 
;
_cod_database_code 2103834
_cod_database_fobs_code 2103834

loop_
_symmetry_equiv_pos_as_xyz
'x, y, z'
'-x, -y, -z'

loop_
_atom_site_label
_atom_site_fract_x
_atom_site_fract_y
_atom_site_fract_z
_atom_site_U_iso_or_equiv
_atom_site_adp_type
_atom_site_calc_flag
_atom_site_refinement_flags
_atom_site_occupancy
_atom_site_type_symbol
N1 0.2045(2) 0.04419(19) 0.38397(14) 0.0258(4) Uani d . 1 N
N11 0.2293(2) 0.11496(18) 0.61610(14) 0.0248(4) Uani d . 1 N
C12 0.1994(2) 0.1525(2) 0.49968(17) 0.0231(4) Uani d . 1 C
C13 0.1608(2) 0.3044(2) 0.50035(18) 0.0273(4) Uani d . 1 C
C14 0.1550(2) 0.4093(2) 0.61770(18) 0.0292(4) Uani d . 1 C
C15 0.1845(3) 0.3661(2) 0.73693(18) 0.0299(4) Uani d . 1 C
C16 0.2209(2) 0.2181(2) 0.73292(17) 0.0281(4) Uani d . 1 C
N21 0.3048(2) -0.15076(19) 0.47897(14) 0.0271(4) Uani d . 1 N
C22 0.2474(2) -0.1072(2) 0.36691(17) 0.0238(4) Uani d . 1 C
C23 0.2272(3) -0.2054(2) 0.23362(18) 0.0291(4) Uani d . 1 C
C24 0.2714(3) -0.3534(2) 0.21863(19) 0.0337(5) Uani d . 1 C
C25 0.3338(3) -0.4009(2) 0.33454(19) 0.0345(5) Uani d . 1 C
C26 0.3465(3) -0.2971(2) 0.46046(19) 0.0312(4) Uani d . 1 C
O11 0.82663(17) 0.23026(17) 0.09227(12) 0.0298(3) Uani d . 1 O
O12 0.77187(17) 0.11595(17) 0.24051(12) 0.0301(3) Uani d . 1 O
O21 0.12720(16) 0.16171(16) 0.16684(12) 0.0266(3) Uani d . 1 O
O22 0.18362(17) 0.25878(17) 0.01065(12) 0.0295(3) Uani d . 1 O
C1 0.7239(2) 0.1800(2) 0.15265(16) 0.0217(4) Uani d . 1 C
C2 0.5398(2) 0.2119(2) 0.10509(16) 0.0230(4) Uani d . 1 C
C3 0.4115(2) 0.1612(2) 0.14658(16) 0.0229(4) Uani d . 1 C
C4 0.2273(2) 0.1972(2) 0.10124(16) 0.0220(4) Uani d . 1 C
H1 0.1770 0.0738 0.3101 0.031 Uiso calc R 1 H
H11A 0.2552 0.0205 0.6166 0.030 Uiso calc R 1 H
H13 0.1390 0.3339 0.4197 0.033 Uiso calc R 1 H
H14 0.1307 0.5129 0.6188 0.035 Uiso calc R 1 H
H15 0.1790 0.4386 0.8183 0.036 Uiso calc R 1 H
H16 0.2408 0.1861 0.8123 0.034 Uiso calc R 1 H
H23 0.1842 -0.1704 0.1562 0.035 Uiso calc R 1 H
H24 0.2596 -0.4233 0.1299 0.040 Uiso calc R 1 H
H25 0.3666 -0.5025 0.3266 0.041 Uiso calc R 1 H
H26 0.3871 -0.3305 0.5390 0.037 Uiso calc R 1 H
H11 0.9287 0.2101 0.1222 0.045 Uiso calc R 1 H
H2 0.5143 0.2710 0.0427 0.028 Uiso calc R 1 H
H3 0.4359 0.0997 0.2072 0.028 Uiso calc R 1 H

loop_
_atom_site_aniso_label
_atom_site_aniso_U_11
_atom_site_aniso_U_22
_atom_site_aniso_U_33
_atom_site_aniso_U_12
_atom_site_aniso_U_13
_atom_site_aniso_U_23
N1 0.0305(8) 0.0307(9) 0.0218(7) 0.0115(7) 0.0127(6) 0.0129(6)
N11 0.0282(8) 0.0252(8) 0.0233(7) 0.0078(6) 0.0109(6) 0.0107(6)
C12 0.0204(8) 0.0262(10) 0.0233(8) 0.0045(7) 0.0092(7) 0.0095(7)
C13 0.0281(9) 0.0294(10) 0.0277(9) 0.0090(8) 0.0114(7) 0.0136(8)
C14 0.0274(10) 0.0270(10) 0.0333(9) 0.0089(8) 0.0109(8) 0.0108(8)
C15 0.0305(10) 0.0302(10) 0.0272(9) 0.0076(8) 0.0131(8) 0.0055(8)
C16 0.0296(10) 0.0322(10) 0.0230(8) 0.0064(8) 0.0120(7) 0.0095(8)
N21 0.0305(8) 0.0264(8) 0.0261(7) 0.0082(7) 0.0104(6) 0.0122(6)
C22 0.0206(8) 0.0248(9) 0.0261(9) 0.0050(7) 0.0095(7) 0.0094(7)
C23 0.0297(10) 0.0339(11) 0.0238(9) 0.0070(8) 0.0110(8) 0.0105(8)
C24 0.0377(11) 0.0321(11) 0.0306(10) 0.0100(9) 0.0158(8) 0.0066(8)
C25 0.0377(11) 0.0276(10) 0.0398(11) 0.0120(9) 0.0159(9) 0.0115(8)
C26 0.0349(11) 0.0290(10) 0.0321(9) 0.0095(8) 0.0118(8) 0.0151(8)
O11 0.0236(7) 0.0442(8) 0.0349(7) 0.0160(6) 0.0162(6) 0.0241(6)
O12 0.0283(7) 0.0414(8) 0.0317(7) 0.0154(6) 0.0151(6) 0.0220(6)
O21 0.0254(7) 0.0370(8) 0.0284(6) 0.0137(6) 0.0163(5) 0.0177(6)
O22 0.0282(7) 0.0433(8) 0.0269(6) 0.0159(6) 0.0138(5) 0.0197(6)
C1 0.0227(9) 0.0230(9) 0.0212(8) 0.0063(7) 0.0103(7) 0.0079(7)
C2 0.0240(9) 0.0258(9) 0.0226(8) 0.0093(7) 0.0102(7) 0.0105(7)
C3 0.0232(9) 0.0275(9) 0.0220(8) 0.0105(7) 0.0105(7) 0.0104(7)
C4 0.0221(9) 0.0236(9) 0.0204(8) 0.0063(7) 0.0094(7) 0.0063(7)

loop_
_atom_type_symbol
_atom_type_description
_atom_type_scat_dispersion_real
_atom_type_scat_dispersion_imag
_atom_type_scat_source
C C 0.0033 0.0016 'International Tables Vol C Tables 4.2.6.8 and 6.1.1.4'
H H 0.0000 0.0000 'International Tables Vol C Tables 4.2.6.8 and 6.1.1.4'
N N 0.0061 0.0033 'International Tables Vol C Tables 4.2.6.8 and 6.1.1.4'
O O 0.0106 0.0060 'International Tables Vol C Tables 4.2.6.8 and 6.1.1.4'

loop_
_geom_angle_atom_site_label_1
_geom_angle_atom_site_label_2
_geom_angle_atom_site_label_3
_geom_angle
_geom_angle_publ_flag
C12 N1 C22 128.59(15) no
C12 N1 H1 115.7 no
C22 N1 H1 115.7 no
C12 N11 C16 122.32(16) no
C12 N11 H11A 118.8 no
C16 N11 H11A 118.8 no
N11 C12 N1 120.49(16) no
N11 C12 C13 118.47(16) no
N1 C12 C13 121.03(15) no
C14 C13 C12 119.49(16) no
C14 C13 H13 120.3 no
C12 C13 H13 120.3 no
C13 C14 C15 120.82(18) no
C13 C14 H14 119.6 no
C15 C14 H14 119.6 no
C16 C15 C14 118.30(17) no
C16 C15 H15 120.8 no
C14 C15 H15 120.8 no
C15 C16 N11 120.58(16) no
C15 C16 H16 119.7 no
N11 C16 H16 119.7 no
C22 N21 C26 116.90(15) no
N21 C22 N1 117.81(15) no
N21 C22 C23 123.72(17) no
N1 C22 C23 118.47(15) no
C24 C23 C22 117.82(17) no
C24 C23 H23 121.1 no
C22 C23 H23 121.1 no
C23 C24 C25 119.57(18) no
C23 C24 H24 120.2 no
C25 C24 H24 120.2 no
C26 C25 C24 118.24(18) no
C26 C25 H25 120.9 no
C24 C25 H25 120.9 no
N21 C26 C25 123.74(17) no
N21 C26 H26 118.1 no
C25 C26 H26 118.1 no
C1 O11 H11 109.5 no
O12 C1 O11 124.58(15) no
O12 C1 C2 122.71(15) no
O11 C1 C2 112.70(14) no
C3 C2 C1 122.27(16) no
C3 C2 H2 118.9 no
C1 C2 H2 118.9 no
C2 C3 C4 122.20(16) no
C2 C3 H3 118.9 no
C4 C3 H3 118.9 no
O22 C4 O21 124.94(15) no
O22 C4 C3 120.35(15) no
O21 C4 C3 114.69(14) no

loop_
_geom_bond_atom_site_label_1
_geom_bond_atom_site_label_2
_geom_bond_distance
_geom_bond_publ_flag
N1 C12 1.360(2) no
N1 C22 1.391(2) no
N1 H1 0.88 no
N11 C12 1.348(2) no
N11 C16 1.362(2) no
N11 H11A 0.88 no
C12 C13 1.403(2) no
C13 C14 1.364(3) no
C13 H13 0.95 no
C14 C15 1.404(3) no
C14 H14 0.95 no
C15 C16 1.357(3) no
C15 H15 0.95 no
C16 H16 0.95 no
N21 C22 1.334(2) no
N21 C26 1.345(2) no
C22 C23 1.401(2) no
C23 C24 1.369(3) no
C23 H23 0.95 no
C24 C25 1.395(3) no
C24 H24 0.95 no
C25 C26 1.373(3) no
C25 H25 0.95 no
C26 H26 0.95 no
O11 C1 1.305(2) no
O11 H11 0.84 no
O12 C1 1.2206(19) no
O21 C4 1.291(2) no
O22 C4 1.226(2) no
C1 C2 1.490(2) no
C2 C3 1.316(3) no
C2 H2 0.95 no
C3 C4 1.505(2) no
C3 H3 0.95 no

loop_
_geom_hbond_atom_site_label_D
_geom_hbond_atom_site_label_H
_geom_hbond_atom_site_label_A
_geom_hbond_site_symmetry_A
_geom_hbond_distance_DH
_geom_hbond_distance_HA
_geom_hbond_distance_DA
_geom_hbond_angle_DHA
_geom_hbond_publ_flag
O11 H11 O21 1_655 0.84 1.66 2.495(2) 175 y
N1 H1 O21 . 0.88 1.87 2.751(2) 174 y
N11 H11A N21 . 0.88 1.98 2.651(2) 132 y
N11 H11A O12 2_656 0.88 2.24 2.869(2) 128 y
C16 H16 O22 1_556 0.95 2.28 3.052(2) 138 y
C16 H16 O12 2_656 0.95 2.51 3.013(2) 113 y

loop_
_geom_torsion_atom_site_label_1
_geom_torsion_atom_site_label_2
_geom_torsion_atom_site_label_3
_geom_torsion_atom_site_label_4
_geom_torsion
_geom_torsion_publ_flag
C16 N11 C12 N1 -178.33(16) no
C16 N11 C12 C13 0.9(3) no
C22 N1 C12 N11 -3.7(3) no
C22 N1 C12 C13 177.14(16) no
N11 C12 C13 C14 0.1(3) no
N1 C12 C13 C14 179.35(17) no
C12 C13 C14 C15 -0.9(3) no
C13 C14 C15 C16 0.7(3) no
C14 C15 C16 N11 0.3(3) no
C12 N11 C16 C15 -1.1(3) no
C26 N21 C22 N1 -179.64(16) no
C26 N21 C22 C23 0.7(3) no
C12 N1 C22 N21 -5.5(3) no
C12 N1 C22 C23 174.19(17) no
N21 C22 C23 C24 -0.9(3) no
N1 C22 C23 C24 179.46(17) no
C22 C23 C24 C25 0.1(3) no
C23 C24 C25 C26 0.8(3) no
C22 N21 C26 C25 0.3(3) no
C24 C25 C26 N21 -1.0(3) no
O12 C1 C2 C3 -5.6(3) no
O11 C1 C2 C3 175.57(17) no
C1 C2 C3 C4 178.45(14) no
C2 C3 C4 O22 8.7(3) no
C2 C3 C4 O21 -169.92(17) no

loop_
_cod_related_entry_id
_cod_related_entry_database
_cod_related_entry_code
1 ChemSpider 30654508
